data_4084426
loop_
_publ_author_name
'Timpa, Samuel D.'
'Zhou, Jia'
'Bhuvanesh, Nattamai'
'Ozerov, Oleg V.'

_publ_section_title
;
 Potential Carbon--Fluorine Reductive Elimination from Pincer-Supported
 Rh(III) and Dominating Side Reactions: Theoretical and Experimental
 Examination
;
_journal_issue 21
_journal_name_full Organometallics
_journal_page_first 6210
_journal_paper_doi 10.1021/om5008902
_journal_volume 33
_journal_year 2014
_chemical_formula_sum 'C40 H68 I2 O4 P4 Rh2'
_chemical_formula_weight 1196.44
_chemical_name_systematic
; 
 ? 
;
_space_group_IT_number 14
_symmetry_cell_setting monoclinic
_symmetry_space_group_name_Hall '-P 2ybc'
_symmetry_space_group_name_H-M 'P 1 21/c 1'
_atom_sites_solution_hydrogens geom
_atom_sites_solution_primary direct
_atom_sites_solution_secondary difmap
_audit_creation_method SHELXL-97
_cell_angle_alpha 90.00
_cell_angle_beta 96.011(2)
_cell_angle_gamma 90.00
_cell_formula_units_Z 4
_cell_length_a 27.3015(11)
_cell_length_b 10.5384(5)
_cell_length_c 16.2670(7)
_cell_measurement_reflns_used 9062
_cell_measurement_temperature 110(2)
_cell_measurement_theta_max 62.48
_cell_measurement_theta_min 3.26
_cell_volume 4654.5(4)
_computing_cell_refinement
; 
  CELL-NOW (Sheldrick, 2003) and SAINT (BRUKER-NONIUS, 2003) 
;
_computing_data_collection 'FRAMBO (BRUKER-NONIUS, 2003)'
_computing_data_reduction 'Bruker APEX2'
_computing_molecular_graphics Olex2
_computing_publication_material 'Bruker SHELXTL'
_computing_structure_refinement 'SHELXL-97 (Sheldrick, 2008)'
_computing_structure_solution 'SHELXS-97 (Sheldrick, 2008)'
_diffrn_ambient_temperature 110(2)
_diffrn_measured_fraction_theta_full 0.999
_diffrn_measured_fraction_theta_max 0.999
_diffrn_measurement_device_type 'BRUKER GADDS D8 Discover'
_diffrn_measurement_method 'phi and omega scans'
_diffrn_radiation_monochromator graphite
_diffrn_radiation_source 'fine-focus sealed tube'
_diffrn_radiation_type CuK\a
_diffrn_radiation_wavelength 1.54178
_diffrn_reflns_av_R_equivalents 0.0730
_diffrn_reflns_av_sigmaI/netI 0.0475
_diffrn_reflns_limit_h_max 30
_diffrn_reflns_limit_h_min -30
_diffrn_reflns_limit_k_max 11
_diffrn_reflns_limit_k_min -11
_diffrn_reflns_limit_l_max 18
_diffrn_reflns_limit_l_min -18
_diffrn_reflns_number 41854
_diffrn_reflns_theta_full 59.99
_diffrn_reflns_theta_max 59.99
_diffrn_reflns_theta_min 1.63
_diffrn_standards_decay_% 0
_diffrn_standards_interval_count 0
_diffrn_standards_number 0
_exptl_absorpt_coefficient_mu 17.736
_exptl_absorpt_correction_T_max 0.7181
_exptl_absorpt_correction_T_min 0.2700
_exptl_absorpt_correction_type multi-scan
_exptl_absorpt_process_details 'SADABS; (Sheldrick, 2006)'
_exptl_crystal_colour orange
_exptl_crystal_density_diffrn 1.707
_exptl_crystal_density_method 'not measured'
_exptl_crystal_description block
_exptl_crystal_F_000 2384
_exptl_crystal_size_max 0.10
_exptl_crystal_size_mid 0.09
_exptl_crystal_size_min 0.02
_refine_diff_density_max 0.540
_refine_diff_density_min -0.743
_refine_diff_density_rms 0.114
_refine_ls_extinction_method none
_refine_ls_goodness_of_fit_ref 1.081
_refine_ls_hydrogen_treatment constr
_refine_ls_matrix_type full
_refine_ls_number_parameters 485
_refine_ls_number_reflns 6896
_refine_ls_number_restraints 0
_refine_ls_restrained_S_all 1.081
_refine_ls_R_factor_all 0.0330
_refine_ls_R_factor_gt 0.0276
_refine_ls_shift/su_max 0.002
_refine_ls_shift/su_mean 0.000
_refine_ls_structure_factor_coef Fsqd
_refine_ls_weighting_details
; calc 
 [0.00000+1.00000exp(1.00(sin\q/\l)^2^)]/ 
   [\s^2^(Fo^2^)+0.0000+0.0000*P+(0.0301P)^2^+0.0000sin\q/\l] 
 where P = 0.33333Fo^2^ + 0.66667Fc^2^ 
;
_refine_ls_weighting_scheme calc
_refine_ls_wR_factor_gt 0.0641
_refine_ls_wR_factor_ref 0.0653
_reflns_number_gt 5914
_reflns_number_total 6896
_reflns_threshold_expression >2sigma(I)
_cod_data_source_file om5008902_si_003.cif
_cod_data_source_block 7
_cod_depositor_comments
;
The following automatic conversions were performed:

'_symmetry_cell_setting' value 'Monoclinic' changed to 'monoclinic'
according to
/home/saulius/struct/COD-crude-data--automatic-downloads/rss-feeds/ACS/lib/dictionaries/cif_core.dic
dictionary named 'cif_core.dic' version 2.4.2 from 2011-04-26.

Automatic conversion script
Id: cif_fix_values 2281 2013-09-26 08:29:07Z andrius 

 Adding full bibliography for 4084426--4084428.cif.
;
_cod_original_sg_symbol_H-M P2(1)/c
_cod_database_code 4084426

loop_
_symmetry_equiv_pos_as_xyz
'x, y, z'
'-x, y+1/2, -z+1/2'
'-x, -y, -z'
'x, -y-1/2, z-1/2'

loop_
_atom_site_label
_atom_site_type_symbol
_atom_site_fract_x
_atom_site_fract_y
_atom_site_fract_z
_atom_site_U_iso_or_equiv
_atom_site_adp_type
_atom_site_occupancy
_atom_site_symmetry_multiplicity
_atom_site_calc_flag
_atom_site_refinement_flags
I1 I 0.106223(10) 0.68622(3) 0.648838(17) 0.01659(8) Uani 1 1 d .
I2 I 0.403759(9) 0.52747(3) 0.632032(16) 0.01340(8) Uani 1 1 d .
Rh1 Rh 0.136036(10) 0.49871(3) 0.749747(18) 0.00730(8) Uani 1 1 d .
Rh2 Rh 0.362469(10) 0.42417(3) 0.757264(18) 0.00694(8) Uani 1 1 d .
P1 P 0.18559(3) 0.63755(10) 0.83654(6) 0.0084(2) Uani 1 1 d .
P2 P 0.07786(4) 0.36955(10) 0.68602(6) 0.0097(2) Uani 1 1 d .
P3 P 0.31142(3) 0.29277(10) 0.66757(6) 0.0075(2) Uani 1 1 d .
P4 P 0.42023(4) 0.51578(10) 0.84704(6) 0.0088(2) Uani 1 1 d .
O1 O 0.22804(9) 0.5522(2) 0.89175(16) 0.0089(6) Uani 1 1 d .
O2 O 0.08939(9) 0.2170(3) 0.70565(18) 0.0128(6) Uani 1 1 d .
O3 O 0.26533(9) 0.2449(3) 0.71779(16) 0.0093(6) Uani 1 1 d .
O4 O 0.40482(9) 0.5145(3) 0.94315(16) 0.0093(6) Uani 1 1 d .
C1 C 0.15014(15) 0.3525(4) 0.8404(3) 0.0129(9) Uani 1 1 d .
H1A H 0.1657 0.3790 0.8955 0.015 Uiso 1 1 calc R
H1B H 0.1242 0.2873 0.8428 0.015 Uiso 1 1 calc R
C2 C 0.18188(14) 0.3383(4) 0.7772(2) 0.0095(9) Uani 1 1 d .
H2 H 0.2153 0.3669 0.7876 0.011 Uiso 1 1 d R
C3 C 0.17874(15) 0.2308(4) 0.7184(2) 0.0090(9) Uani 1 1 d .
C4 C 0.13464(14) 0.1674(4) 0.6908(3) 0.0104(9) Uani 1 1 d .
C5 C 0.13444(16) 0.0538(4) 0.6489(3) 0.0152(10) Uani 1 1 d .
H5 H 0.1043 0.0114 0.6326 0.018 Uiso 1 1 calc R
C6 C 0.17859(16) 0.0021(4) 0.6308(3) 0.0151(10) Uani 1 1 d .
H6 H 0.1786 -0.0780 0.6040 0.018 Uiso 1 1 calc R
C7 C 0.22244(15) 0.0646(4) 0.6508(3) 0.0128(9) Uani 1 1 d .
H7 H 0.2524 0.0294 0.6365 0.015 Uiso 1 1 calc R
C8 C 0.22228(14) 0.1797(4) 0.6924(2) 0.0095(9) Uani 1 1 d .
C9 C 0.01767(15) 0.3743(4) 0.7271(3) 0.0154(10) Uani 1 1 d .
H9 H -0.0025 0.3022 0.7019 0.018 Uiso 1 1 calc R
C10 C 0.02280(16) 0.3568(5) 0.8210(3) 0.0235(11) Uani 1 1 d .
H10A H 0.0393 0.2759 0.8353 0.035 Uiso 1 1 calc R
H10B H -0.0099 0.3566 0.8406 0.035 Uiso 1 1 calc R
H10C H 0.0424 0.4265 0.8473 0.035 Uiso 1 1 calc R
C11 C -0.00967(16) 0.4979(4) 0.7022(3) 0.0251(12) Uani 1 1 d .
H11A H 0.0104 0.5705 0.7228 0.038 Uiso 1 1 calc R
H11B H -0.0412 0.4995 0.7260 0.038 Uiso 1 1 calc R
H11C H -0.0157 0.5026 0.6418 0.038 Uiso 1 1 calc R
C12 C 0.06233(15) 0.3719(4) 0.5726(3) 0.0153(9) Uani 1 1 d .
H12 H 0.0480 0.4573 0.5581 0.018 Uiso 1 1 calc R
C13 C 0.02397(18) 0.2744(5) 0.5410(3) 0.0281(12) Uani 1 1 d .
H13A H 0.0363 0.1890 0.5551 0.042 Uiso 1 1 calc R
H13B H 0.0173 0.2820 0.4808 0.042 Uiso 1 1 calc R
H13C H -0.0065 0.2893 0.5666 0.042 Uiso 1 1 calc R
C14 C 0.10897(17) 0.3596(5) 0.5284(3) 0.0221(11) Uani 1 1 d .
H14A H 0.1336 0.4210 0.5516 0.033 Uiso 1 1 calc R
H14B H 0.1009 0.3764 0.4692 0.033 Uiso 1 1 calc R
H14C H 0.1222 0.2735 0.5360 0.033 Uiso 1 1 calc R
C15 C 0.28342(15) 0.3582(4) 0.5683(3) 0.0139(9) Uani 1 1 d .
H15 H 0.3115 0.3901 0.5392 0.017 Uiso 1 1 calc R
C16 C 0.25363(17) 0.4760(4) 0.5874(3) 0.0181(10) Uani 1 1 d .
H16A H 0.2257 0.4506 0.6170 0.027 Uiso 1 1 calc R
H16B H 0.2413 0.5181 0.5355 0.027 Uiso 1 1 calc R
H16C H 0.2748 0.5347 0.6217 0.027 Uiso 1 1 calc R
C17 C 0.25404(16) 0.2702(4) 0.5071(3) 0.0168(10) Uani 1 1 d .
H17A H 0.2728 0.1921 0.5009 0.025 Uiso 1 1 calc R
H17B H 0.2479 0.3126 0.4535 0.025 Uiso 1 1 calc R
H17C H 0.2226 0.2492 0.5278 0.025 Uiso 1 1 calc R
C18 C 0.34245(14) 0.1460(4) 0.6394(3) 0.0113(9) Uani 1 1 d .
H18 H 0.3203 0.1002 0.5963 0.014 Uiso 1 1 calc R
C19 C 0.39075(15) 0.1777(4) 0.6036(3) 0.0156(10) Uani 1 1 d .
H19A H 0.3839 0.2343 0.5559 0.023 Uiso 1 1 calc R
H19B H 0.4059 0.0994 0.5860 0.023 Uiso 1 1 calc R
H19C H 0.4133 0.2199 0.6459 0.023 Uiso 1 1 calc R
C20 C 0.35309(16) 0.0586(4) 0.7149(3) 0.0168(10) Uani 1 1 d .
H20A H 0.3771 0.0994 0.7556 0.025 Uiso 1 1 calc R
H20B H 0.3665 -0.0222 0.6975 0.025 Uiso 1 1 calc R
H20C H 0.3225 0.0429 0.7398 0.025 Uiso 1 1 calc R
C21 C 0.47789(14) 0.4252(4) 0.8675(3) 0.0128(9) Uani 1 1 d .
H21 H 0.4958 0.4585 0.9198 0.015 Uiso 1 1 calc R
C22 C 0.46765(16) 0.2841(4) 0.8803(3) 0.0207(10) Uani 1 1 d .
H22A H 0.4480 0.2740 0.9269 0.031 Uiso 1 1 calc R
H22B H 0.4989 0.2387 0.8920 0.031 Uiso 1 1 calc R
H22C H 0.4495 0.2493 0.8301 0.031 Uiso 1 1 calc R
C23 C 0.51160(15) 0.4412(5) 0.7987(3) 0.0214(11) Uani 1 1 d .
H23A H 0.4952 0.4072 0.7468 0.032 Uiso 1 1 calc R
H23B H 0.5424 0.3951 0.8134 0.032 Uiso 1 1 calc R
H23C H 0.5187 0.5315 0.7917 0.032 Uiso 1 1 calc R
C24 C 0.44001(15) 0.6815(4) 0.8354(3) 0.0133(9) Uani 1 1 d .
H24 H 0.4582 0.6856 0.7853 0.016 Uiso 1 1 calc R
C25 C 0.47479(16) 0.7299(4) 0.9090(3) 0.0196(10) Uani 1 1 d .
H25A H 0.4576 0.7290 0.9589 0.029 Uiso 1 1 calc R
H25B H 0.4851 0.8167 0.8978 0.029 Uiso 1 1 calc R
H25C H 0.5038 0.6748 0.9170 0.029 Uiso 1 1 calc R
C26 C 0.39522(16) 0.7688(4) 0.8203(3) 0.0173(10) Uani 1 1 d .
H26A H 0.3741 0.7395 0.7716 0.026 Uiso 1 1 calc R
H26B H 0.4062 0.8556 0.8111 0.026 Uiso 1 1 calc R
H26C H 0.3766 0.7671 0.8687 0.026 Uiso 1 1 calc R
C27 C 0.34058(14) 0.3147(4) 0.8579(2) 0.0106(9) Uani 1 1 d .
H27A H 0.3225 0.2351 0.8434 0.013 Uiso 1 1 calc R
H27B H 0.3649 0.3069 0.9072 0.013 Uiso 1 1 calc R
C28 C 0.31287(14) 0.4280(4) 0.8507(2) 0.0099(9) Uani 1 1 d .
H28 H 0.2833 0.4172 0.8198 0.012 Uiso 1 1 d R
C29 C 0.31592(14) 0.5287(4) 0.9136(2) 0.0068(8) Uani 1 1 d .
C30 C 0.35992(14) 0.5648(4) 0.9605(2) 0.0099(9) Uani 1 1 d .
C31 C 0.36123(15) 0.6481(4) 1.0258(2) 0.0108(9) Uani 1 1 d .
H31 H 0.3919 0.6713 1.0551 0.013 Uiso 1 1 calc R
C32 C 0.31779(15) 0.6979(4) 1.0487(2) 0.0118(9) Uani 1 1 d .
H32 H 0.3185 0.7537 1.0947 0.014 Uiso 1 1 calc R
C33 C 0.27314(14) 0.6664(4) 1.0044(2) 0.0099(9) Uani 1 1 d .
H33 H 0.2432 0.6990 1.0208 0.012 Uiso 1 1 calc R
C34 C 0.27232(14) 0.5871(4) 0.9361(2) 0.0083(9) Uani 1 1 d .
C35 C 0.21695(15) 0.7716(4) 0.7935(3) 0.0112(9) Uani 1 1 d .
H35 H 0.1904 0.8206 0.7605 0.013 Uiso 1 1 calc R
C36 C 0.25111(16) 0.7255(4) 0.7305(3) 0.0176(10) Uani 1 1 d .
H36A H 0.2771 0.6719 0.7584 0.026 Uiso 1 1 calc R
H36B H 0.2661 0.7988 0.7058 0.026 Uiso 1 1 calc R
H36C H 0.2320 0.6764 0.6871 0.026 Uiso 1 1 calc R
C37 C 0.24400(17) 0.8698(4) 0.8531(3) 0.0188(10) Uani 1 1 d .
H37A H 0.2232 0.8914 0.8967 0.028 Uiso 1 1 calc R
H37B H 0.2507 0.9466 0.8222 0.028 Uiso 1 1 calc R
H37C H 0.2751 0.8336 0.8780 0.028 Uiso 1 1 calc R
C38 C 0.14882(14) 0.7136(4) 0.9126(3) 0.0123(9) Uani 1 1 d .
H38 H 0.1720 0.7444 0.9601 0.015 Uiso 1 1 calc R
C39 C 0.11873(17) 0.8275(5) 0.8762(3) 0.0227(11) Uani 1 1 d .
H39A H 0.1412 0.8936 0.8603 0.034 Uiso 1 1 calc R
H39B H 0.0987 0.8613 0.9177 0.034 Uiso 1 1 calc R
H39C H 0.0972 0.8001 0.8274 0.034 Uiso 1 1 calc R
C40 C 0.11372(16) 0.6162(4) 0.9455(3) 0.0182(10) Uani 1 1 d .
H40A H 0.0901 0.5866 0.9000 0.027 Uiso 1 1 calc R
H40B H 0.0959 0.6559 0.9880 0.027 Uiso 1 1 calc R
H40C H 0.1328 0.5439 0.9695 0.027 Uiso 1 1 calc R

loop_
_atom_site_aniso_label
_atom_site_aniso_U_11
_atom_site_aniso_U_22
_atom_site_aniso_U_33
_atom_site_aniso_U_23
_atom_site_aniso_U_13
_atom_site_aniso_U_12
I1 0.01552(14) 0.01281(15) 0.01934(15) 0.00506(12) -0.00811(11) -0.00229(12)
I2 0.01163(13) 0.01800(15) 0.01065(14) 0.00263(12) 0.00164(10) -0.00376(11)
Rh1 0.00439(15) 0.00846(16) 0.00866(16) -0.00049(13) -0.00112(12) -0.00069(12)
Rh2 0.00392(14) 0.01063(16) 0.00608(15) 0.00004(13) -0.00045(11) -0.00064(12)
P1 0.0060(5) 0.0101(5) 0.0086(5) -0.0010(4) -0.0008(4) 0.0000(4)
P2 0.0047(5) 0.0117(5) 0.0125(5) -0.0021(5) -0.0007(4) -0.0007(4)
P3 0.0045(4) 0.0102(5) 0.0077(5) -0.0009(4) 0.0000(4) -0.0006(4)
P4 0.0039(5) 0.0146(5) 0.0077(5) -0.0002(5) -0.0007(4) -0.0012(4)
O1 0.0076(13) 0.0096(14) 0.0090(14) -0.0013(12) -0.0019(11) -0.0012(12)
O2 0.0051(13) 0.0121(15) 0.0213(16) -0.0033(13) 0.0014(12) 0.0001(12)
O3 0.0045(13) 0.0136(14) 0.0099(14) -0.0045(13) 0.0016(11) -0.0041(12)
O4 0.0033(13) 0.0177(15) 0.0067(14) -0.0008(13) -0.0002(11) 0.0016(12)
C1 0.011(2) 0.015(2) 0.012(2) 0.0031(19) 0.0003(17) 0.0016(19)
C2 0.0062(19) 0.011(2) 0.011(2) 0.0026(19) 0.0001(16) -0.0002(17)
C3 0.011(2) 0.008(2) 0.008(2) 0.0015(18) 0.0002(16) 0.0007(18)
C4 0.0050(19) 0.011(2) 0.015(2) 0.0065(19) -0.0019(16) -0.0006(17)
C5 0.011(2) 0.015(2) 0.018(2) -0.002(2) 0.0003(18) -0.0063(19)
C6 0.021(2) 0.007(2) 0.017(2) -0.0044(19) 0.0026(19) -0.0032(19)
C7 0.009(2) 0.013(2) 0.016(2) -0.002(2) 0.0005(17) 0.0002(18)
C8 0.0075(19) 0.013(2) 0.008(2) 0.0001(19) -0.0002(16) -0.0021(18)
C9 0.007(2) 0.016(2) 0.023(2) -0.010(2) -0.0005(18) -0.0016(19)
C10 0.015(2) 0.031(3) 0.026(3) -0.005(2) 0.010(2) -0.003(2)
C11 0.011(2) 0.018(2) 0.047(3) -0.002(2) 0.007(2) 0.002(2)
C12 0.013(2) 0.017(2) 0.016(2) -0.001(2) -0.0015(18) -0.0015(19)
C13 0.027(3) 0.034(3) 0.022(3) -0.017(2) -0.004(2) -0.010(2)
C14 0.024(2) 0.030(3) 0.012(2) -0.003(2) 0.0018(19) -0.001(2)
C15 0.010(2) 0.021(2) 0.011(2) 0.001(2) 0.0003(17) -0.0031(19)
C16 0.020(2) 0.015(2) 0.019(2) 0.001(2) -0.0017(19) 0.006(2)
C17 0.015(2) 0.022(2) 0.012(2) -0.003(2) -0.0023(18) 0.001(2)
C18 0.0075(19) 0.013(2) 0.014(2) -0.0030(19) 0.0022(17) 0.0015(18)
C19 0.010(2) 0.019(2) 0.018(2) -0.006(2) 0.0028(18) 0.0029(19)
C20 0.018(2) 0.014(2) 0.018(2) 0.001(2) 0.0001(19) 0.002(2)
C21 0.0035(18) 0.022(2) 0.012(2) 0.000(2) -0.0026(16) 0.0038(18)
C22 0.015(2) 0.021(2) 0.026(3) 0.000(2) -0.0023(19) 0.009(2)
C23 0.008(2) 0.030(3) 0.025(3) -0.003(2) 0.0021(19) 0.007(2)
C24 0.013(2) 0.015(2) 0.012(2) 0.004(2) 0.0022(17) -0.0025(19)
C25 0.016(2) 0.021(2) 0.021(2) -0.002(2) 0.0034(19) -0.010(2)
C26 0.018(2) 0.013(2) 0.020(2) 0.004(2) -0.0028(19) -0.0032(19)
C27 0.010(2) 0.013(2) 0.009(2) -0.0013(19) 0.0007(16) -0.0025(18)
C28 0.0064(18) 0.017(2) 0.006(2) -0.0030(19) 0.0013(16) -0.0019(18)
C29 0.0054(18) 0.010(2) 0.0046(19) 0.0029(18) -0.0005(16) -0.0017(17)
C30 0.0066(19) 0.014(2) 0.009(2) 0.0018(19) 0.0012(16) -0.0005(18)
C31 0.010(2) 0.015(2) 0.006(2) 0.0030(19) -0.0031(16) -0.0019(18)
C32 0.012(2) 0.018(2) 0.005(2) -0.0033(19) -0.0003(16) 0.0005(19)
C33 0.0084(19) 0.007(2) 0.014(2) -0.0005(19) -0.0004(17) -0.0022(17)
C34 0.0058(19) 0.009(2) 0.009(2) 0.0040(18) -0.0047(16) -0.0003(17)
C35 0.0090(19) 0.013(2) 0.011(2) 0.0001(19) -0.0003(17) -0.0025(18)
C36 0.017(2) 0.022(2) 0.015(2) -0.001(2) 0.0070(19) -0.001(2)
C37 0.022(2) 0.019(2) 0.015(2) -0.003(2) -0.0036(19) -0.006(2)
C38 0.0087(19) 0.018(2) 0.010(2) -0.0030(19) -0.0019(16) 0.0003(18)
C39 0.018(2) 0.024(3) 0.025(3) -0.005(2) 0.001(2) 0.015(2)
C40 0.019(2) 0.025(2) 0.013(2) -0.009(2) 0.0073(18) -0.003(2)

loop_
_atom_type_symbol
_atom_type_description
_atom_type_scat_dispersion_real
_atom_type_scat_dispersion_imag
_atom_type_scat_source
C C 0.0181 0.0091 'International Tables Vol C Tables 4.2.6.8 and 6.1.1.4'
H H 0.0000 0.0000 'International Tables Vol C Tables 4.2.6.8 and 6.1.1.4'
I I -0.3257 6.8362 'International Tables Vol C Tables 4.2.6.8 and 6.1.1.4'
O O 0.0492 0.0322 'International Tables Vol C Tables 4.2.6.8 and 6.1.1.4'
P P 0.2955 0.4335 'International Tables Vol C Tables 4.2.6.8 and 6.1.1.4'
Rh Rh 0.0927 3.6045 'International Tables Vol C Tables 4.2.6.8 and 6.1.1.4'

loop_
_geom_angle_atom_site_label_1
_geom_angle_atom_site_label_2
_geom_angle_atom_site_label_3
_geom_angle
C2 Rh1 C1 38.93(15)
C2 Rh1 P2 89.28(11)
C1 Rh1 P2 87.10(12)
C2 Rh1 P1 94.56(11)
C1 Rh1 P1 89.06(12)
P2 Rh1 P1 168.47(4)
C2 Rh1 I1 149.61(10)
C1 Rh1 I1 171.18(11)
P2 Rh1 I1 90.54(3)
P1 Rh1 I1 91.60(3)
C27 Rh2 C28 38.54(15)
C27 Rh2 P4 88.14(11)
C28 Rh2 P4 89.06(11)
C27 Rh2 P3 87.86(11)
C28 Rh2 P3 94.22(11)
P4 Rh2 P3 168.93(4)
C27 Rh2 I2 168.85(11)
C28 Rh2 I2 152.40(11)
P4 Rh2 I2 89.83(3)
P3 Rh2 I2 92.11(3)
O1 P1 C35 107.33(17)
O1 P1 C38 105.67(16)
C35 P1 C38 103.25(19)
O1 P1 Rh1 108.24(10)
C35 P1 Rh1 120.82(14)
C38 P1 Rh1 110.53(14)
O2 P2 C9 96.61(17)
O2 P2 C12 102.90(18)
C9 P2 C12 103.98(19)
O2 P2 Rh1 112.62(11)
C9 P2 Rh1 115.41(14)
C12 P2 Rh1 121.77(14)
O3 P3 C18 105.12(16)
O3 P3 C15 106.25(17)
C18 P3 C15 104.77(19)
O3 P3 Rh2 107.77(10)
C18 P3 Rh2 112.90(14)
C15 P3 Rh2 119.04(14)
O4 P4 C21 97.00(16)
O4 P4 C24 102.13(17)
C21 P4 C24 104.80(19)
O4 P4 Rh2 112.18(10)
C21 P4 Rh2 114.98(15)
C24 P4 Rh2 122.18(14)
C34 O1 P1 131.2(2)
C4 O2 P2 119.1(2)
C8 O3 P3 132.2(2)
C30 O4 P4 120.2(2)
C2 C1 Rh1 69.9(2)
C2 C1 H1A 116.7
Rh1 C1 H1A 116.7
C2 C1 H1B 116.7
Rh1 C1 H1B 116.7
H1A C1 H1B 113.7
C1 C2 C3 123.4(4)
C1 C2 Rh1 71.2(2)
C3 C2 Rh1 118.8(3)
C1 C2 H2 118.7
C3 C2 H2 110.2
Rh1 C2 H2 108.5
C4 C3 C8 116.3(4)
C4 C3 C2 124.0(4)
C8 C3 C2 119.5(4)
C5 C4 O2 117.2(4)
C5 C4 C3 122.0(4)
O2 C4 C3 120.9(4)
C4 C5 C6 119.3(4)
C4 C5 H5 120.4
C6 C5 H5 120.4
C7 C6 C5 121.2(4)
C7 C6 H6 119.4
C5 C6 H6 119.4
C6 C7 C8 119.1(4)
C6 C7 H7 120.5
C8 C7 H7 120.5
O3 C8 C7 122.1(3)
O3 C8 C3 115.9(3)
C7 C8 C3 121.7(4)
C10 C9 C11 110.9(4)
C10 C9 P2 111.5(3)
C11 C9 P2 110.9(3)
C10 C9 H9 107.8
C11 C9 H9 107.8
P2 C9 H9 107.8
C9 C10 H10A 109.5
C9 C10 H10B 109.5
H10A C10 H10B 109.5
C9 C10 H10C 109.5
H10A C10 H10C 109.5
H10B C10 H10C 109.5
C9 C11 H11A 109.5
C9 C11 H11B 109.5
H11A C11 H11B 109.5
C9 C11 H11C 109.5
H11A C11 H11C 109.5
H11B C11 H11C 109.5
C13 C12 C14 111.2(4)
C13 C12 P2 114.0(3)
C14 C12 P2 110.6(3)
C13 C12 H12 106.9
C14 C12 H12 106.9
P2 C12 H12 106.9
C12 C13 H13A 109.5
C12 C13 H13B 109.5
H13A C13 H13B 109.5
C12 C13 H13C 109.5
H13A C13 H13C 109.5
H13B C13 H13C 109.5
C12 C14 H14A 109.5
C12 C14 H14B 109.5
H14A C14 H14B 109.5
C12 C14 H14C 109.5
H14A C14 H14C 109.5
H14B C14 H14C 109.5
C17 C15 C16 111.7(4)
C17 C15 P3 119.0(3)
C16 C15 P3 107.8(3)
C17 C15 H15 105.8
C16 C15 H15 105.8
P3 C15 H15 105.8
C15 C16 H16A 109.5
C15 C16 H16B 109.5
H16A C16 H16B 109.5
C15 C16 H16C 109.5
H16A C16 H16C 109.5
H16B C16 H16C 109.5
C15 C17 H17A 109.5
C15 C17 H17B 109.5
H17A C17 H17B 109.5
C15 C17 H17C 109.5
H17A C17 H17C 109.5
H17B C17 H17C 109.5
C19 C18 C20 109.6(3)
C19 C18 P3 110.3(3)
C20 C18 P3 110.9(3)
C19 C18 H18 108.7
C20 C18 H18 108.7
P3 C18 H18 108.7
C18 C19 H19A 109.5
C18 C19 H19B 109.5
H19A C19 H19B 109.5
C18 C19 H19C 109.5
H19A C19 H19C 109.5
H19B C19 H19C 109.5
C18 C20 H20A 109.5
C18 C20 H20B 109.5
H20A C20 H20B 109.5
C18 C20 H20C 109.5
H20A C20 H20C 109.5
H20B C20 H20C 109.5
C23 C21 C22 109.8(4)
C23 C21 P4 112.3(3)
C22 C21 P4 111.3(3)
C23 C21 H21 107.8
C22 C21 H21 107.8
P4 C21 H21 107.8
C21 C22 H22A 109.5
C21 C22 H22B 109.5
H22A C22 H22B 109.5
C21 C22 H22C 109.5
H22A C22 H22C 109.5
H22B C22 H22C 109.5
C21 C23 H23A 109.5
C21 C23 H23B 109.5
H23A C23 H23B 109.5
C21 C23 H23C 109.5
H23A C23 H23C 109.5
H23B C23 H23C 109.5
C26 C24 C25 110.1(4)
C26 C24 P4 110.4(3)
C25 C24 P4 113.5(3)
C26 C24 H24 107.5
C25 C24 H24 107.5
P4 C24 H24 107.5
C24 C25 H25A 109.5
C24 C25 H25B 109.5
H25A C25 H25B 109.5
C24 C25 H25C 109.5
H25A C25 H25C 109.5
H25B C25 H25C 109.5
C24 C26 H26A 109.5
C24 C26 H26B 109.5
H26A C26 H26B 109.5
C24 C26 H26C 109.5
H26A C26 H26C 109.5
H26B C26 H26C 109.5
C28 C27 Rh2 70.7(2)
C28 C27 H27A 116.5
Rh2 C27 H27A 116.5
C28 C27 H27B 116.5
Rh2 C27 H27B 116.5
H27A C27 H27B 113.5
C27 C28 C29 124.2(4)
C27 C28 Rh2 70.7(2)
C29 C28 Rh2 120.9(3)
C27 C28 H28 112.1
C29 C28 H28 117.1
Rh2 C28 H28 101.3
C30 C29 C34 115.7(4)
C30 C29 C28 123.8(4)
C34 C29 C28 120.3(4)
C31 C30 O4 116.6(4)
C31 C30 C29 122.9(4)
O4 C30 C29 120.4(4)
C30 C31 C32 119.8(4)
C30 C31 H31 120.1
C32 C31 H31 120.1
C31 C32 C33 120.0(4)
C31 C32 H32 120.0
C33 C32 H32 120.0
C34 C33 C32 119.9(4)
C34 C33 H33 120.0
C32 C33 H33 120.0
C33 C34 O1 121.0(3)
C33 C34 C29 121.5(4)
O1 C34 C29 117.2(3)
C36 C35 C37 110.2(3)
C36 C35 P1 110.7(3)
C37 C35 P1 119.2(3)
C36 C35 H35 105.2
C37 C35 H35 105.2
P1 C35 H35 105.2
C35 C36 H36A 109.5
C35 C36 H36B 109.5
H36A C36 H36B 109.5
C35 C36 H36C 109.5
H36A C36 H36C 109.5
H36B C36 H36C 109.5
C35 C37 H37A 109.5
C35 C37 H37B 109.5
H37A C37 H37B 109.5
C35 C37 H37C 109.5
H37A C37 H37C 109.5
H37B C37 H37C 109.5
C39 C38 C40 109.1(4)
C39 C38 P1 112.7(3)
C40 C38 P1 110.1(3)
C39 C38 H38 108.3
C40 C38 H38 108.3
P1 C38 H38 108.3
C38 C39 H39A 109.5
C38 C39 H39B 109.5
H39A C39 H39B 109.5
C38 C39 H39C 109.5
H39A C39 H39C 109.5
H39B C39 H39C 109.5
C38 C40 H40A 109.5
C38 C40 H40B 109.5
H40A C40 H40B 109.5
C38 C40 H40C 109.5
H40A C40 H40C 109.5
H40B C40 H40C 109.5

loop_
_geom_bond_atom_site_label_1
_geom_bond_atom_site_label_2
_geom_bond_distance
I1 Rh1 2.6424(4)
I2 Rh2 2.6621(4)
Rh1 C2 2.122(4)
Rh1 C1 2.140(4)
Rh1 P2 2.2594(11)
Rh1 P1 2.3589(10)
Rh2 C27 2.139(4)
Rh2 C28 2.139(4)
Rh2 P4 2.2515(11)
Rh2 P3 2.3585(10)
P1 O1 1.655(3)
P1 C35 1.829(4)
P1 C38 1.855(4)
P2 O2 1.662(3)
P2 C9 1.838(4)
P2 C12 1.849(4)
P3 O3 1.649(3)
P3 C18 1.845(4)
P3 C15 1.846(4)
P4 O4 1.661(3)
P4 C21 1.841(4)
P4 C24 1.843(4)
O1 C34 1.391(5)
O2 C4 1.386(5)
O3 C8 1.387(5)
O4 C30 1.392(5)
C1 C2 1.421(6)
C1 H1A 0.9900
C1 H1B 0.9900
C2 C3 1.479(6)
C2 H2 0.9601
C3 C4 1.409(6)
C3 C8 1.410(6)
C4 C5 1.377(6)
C5 C6 1.382(6)
C5 H5 0.9500
C6 C7 1.375(6)
C6 H6 0.9500
C7 C8 1.389(6)
C7 H7 0.9500
C9 C10 1.531(6)
C9 C11 1.534(6)
C9 H9 1.0000
C10 H10A 0.9800
C10 H10B 0.9800
C10 H10C 0.9800
C11 H11A 0.9800
C11 H11B 0.9800
C11 H11C 0.9800
C12 C13 1.518(6)
C12 C14 1.532(6)
C12 H12 1.0000
C13 H13A 0.9800
C13 H13B 0.9800
C13 H13C 0.9800
C14 H14A 0.9800
C14 H14B 0.9800
C14 H14C 0.9800
C15 C17 1.526(6)
C15 C16 1.533(6)
C15 H15 1.0000
C16 H16A 0.9800
C16 H16B 0.9800
C16 H16C 0.9800
C17 H17A 0.9800
C17 H17B 0.9800
C17 H17C 0.9800
C18 C19 1.533(5)
C18 C20 1.539(6)
C18 H18 1.0000
C19 H19A 0.9800
C19 H19B 0.9800
C19 H19C 0.9800
C20 H20A 0.9800
C20 H20B 0.9800
C20 H20C 0.9800
C21 C23 1.531(6)
C21 C22 1.531(6)
C21 H21 1.0000
C22 H22A 0.9800
C22 H22B 0.9800
C22 H22C 0.9800
C23 H23A 0.9800
C23 H23B 0.9800
C23 H23C 0.9800
C24 C26 1.530(6)
C24 C25 1.534(6)
C24 H24 1.0000
C25 H25A 0.9800
C25 H25B 0.9800
C25 H25C 0.9800
C26 H26A 0.9800
C26 H26B 0.9800
C26 H26C 0.9800
C27 C28 1.412(6)
C27 H27A 0.9900
C27 H27B 0.9900
C28 C29 1.471(6)
C28 H28 0.9116
C29 C30 1.407(6)
C29 C34 1.422(6)
C30 C31 1.375(6)
C31 C32 1.383(6)
C31 H31 0.9500
C32 C33 1.390(6)
C32 H32 0.9500
C33 C34 1.388(6)
C33 H33 0.9500
C35 C36 1.535(6)
C35 C37 1.551(6)
C35 H35 1.0000
C36 H36A 0.9800
C36 H36B 0.9800
C36 H36C 0.9800
C37 H37A 0.9800
C37 H37B 0.9800
C37 H37C 0.9800
C38 C39 1.537(6)
C38 C40 1.539(6)
C38 H38 1.0000
C39 H39A 0.9800
C39 H39B 0.9800
C39 H39C 0.9800
C40 H40A 0.9800
C40 H40B 0.9800
C40 H40C 0.9800

loop_
_geom_torsion_atom_site_label_1
_geom_torsion_atom_site_label_2
_geom_torsion_atom_site_label_3
_geom_torsion_atom_site_label_4
_geom_torsion
C2 Rh1 P1 O1 -8.90(15)
C1 Rh1 P1 O1 29.67(15)
P2 Rh1 P1 O1 100.2(2)
I1 Rh1 P1 O1 -159.12(10)
C2 Rh1 P1 C35 115.27(19)
C1 Rh1 P1 C35 153.85(19)
P2 Rh1 P1 C35 -135.6(2)
I1 Rh1 P1 C35 -34.95(16)
C2 Rh1 P1 C38 -124.18(18)
C1 Rh1 P1 C38 -85.60(18)
P2 Rh1 P1 C38 -15.0(3)
I1 Rh1 P1 C38 85.60(14)
C2 Rh1 P2 O2 12.52(15)
C1 Rh1 P2 O2 -26.37(15)
P1 Rh1 P2 O2 -97.1(2)
I1 Rh1 P2 O2 162.13(11)
C2 Rh1 P2 C9 122.16(19)
C1 Rh1 P2 C9 83.27(19)
P1 Rh1 P2 C9 12.5(3)
I1 Rh1 P2 C9 -88.23(16)
C2 Rh1 P2 C12 -110.3(2)
C1 Rh1 P2 C12 -149.2(2)
P1 Rh1 P2 C12 140.0(2)
I1 Rh1 P2 C12 39.28(17)
C27 Rh2 P3 O3 30.31(15)
C28 Rh2 P3 O3 -7.73(16)
P4 Rh2 P3 O3 99.2(2)
I2 Rh2 P3 O3 -160.85(11)
C27 Rh2 P3 C18 -85.33(18)
C28 Rh2 P3 C18 -123.37(18)
P4 Rh2 P3 C18 -16.4(3)
I2 Rh2 P3 C18 83.51(14)
C27 Rh2 P3 C15 151.23(18)
C28 Rh2 P3 C15 113.19(19)
P4 Rh2 P3 C15 -139.9(2)
I2 Rh2 P3 C15 -39.92(15)
C27 Rh2 P4 O4 -26.04(15)
C28 Rh2 P4 O4 12.50(16)
P3 Rh2 P4 O4 -94.9(2)
I2 Rh2 P4 O4 164.92(11)
C27 Rh2 P4 C21 83.54(18)
C28 Rh2 P4 C21 122.08(19)
P3 Rh2 P4 C21 14.7(3)
I2 Rh2 P4 C21 -85.50(15)
C27 Rh2 P4 C24 -147.69(19)
C28 Rh2 P4 C24 -109.15(19)
P3 Rh2 P4 C24 143.4(2)
I2 Rh2 P4 C24 43.27(16)
C35 P1 O1 C34 30.5(4)
C38 P1 O1 C34 -79.1(3)
Rh1 P1 O1 C34 162.4(3)
C9 P2 O2 C4 -174.9(3)
C12 P2 O2 C4 79.0(3)
Rh1 P2 O2 C4 -53.8(3)
C18 P3 O3 C8 -68.0(4)
C15 P3 O3 C8 42.7(4)
Rh2 P3 O3 C8 171.3(3)
C21 P4 O4 C30 -175.0(3)
C24 P4 O4 C30 78.2(3)
Rh2 P4 O4 C30 -54.3(3)
P2 Rh1 C1 C2 92.4(2)
P1 Rh1 C1 C2 -98.4(2)
I1 Rh1 C1 C2 167.1(7)
Rh1 C1 C2 C3 -112.6(4)
P2 Rh1 C2 C1 -86.3(2)
P1 Rh1 C2 C1 82.8(2)
I1 Rh1 C2 C1 -176.1(2)
C1 Rh1 C2 C3 118.4(4)
P2 Rh1 C2 C3 32.1(3)
P1 Rh1 C2 C3 -158.8(3)
I1 Rh1 C2 C3 -57.7(4)
C1 C2 C3 C4 31.2(6)
Rh1 C2 C3 C4 -54.3(5)
C1 C2 C3 C8 -143.4(4)
Rh1 C2 C3 C8 131.1(3)
P2 O2 C4 C5 -133.2(3)
P2 O2 C4 C3 47.4(5)
C8 C3 C4 C5 7.3(6)
C2 C3 C4 C5 -167.5(4)
C8 C3 C4 O2 -173.3(4)
C2 C3 C4 O2 11.9(6)
O2 C4 C5 C6 178.4(4)
C3 C4 C5 C6 -2.2(6)
C4 C5 C6 C7 -2.7(7)
C5 C6 C7 C8 2.1(7)
P3 O3 C8 C7 53.6(5)
P3 O3 C8 C3 -132.4(3)
C6 C7 C8 O3 177.1(4)
C6 C7 C8 C3 3.4(6)
C4 C3 C8 O3 178.1(3)
C2 C3 C8 O3 -6.9(5)
C4 C3 C8 C7 -7.9(6)
C2 C3 C8 C7 167.1(4)
O2 P2 C9 C10 68.0(3)
C12 P2 C9 C10 173.1(3)
Rh1 P2 C9 C10 -51.0(4)
O2 P2 C9 C11 -167.9(3)
C12 P2 C9 C11 -62.8(4)
Rh1 P2 C9 C11 73.2(3)
O2 P2 C12 C13 50.2(4)
C9 P2 C12 C13 -50.1(4)
Rh1 P2 C12 C13 177.5(3)
O2 P2 C12 C14 -76.0(3)
C9 P2 C12 C14 -176.3(3)
Rh1 P2 C12 C14 51.3(4)
O3 P3 C15 C17 -63.5(3)
C18 P3 C15 C17 47.4(3)
Rh2 P3 C15 C17 174.8(3)
O3 P3 C15 C16 65.0(3)
C18 P3 C15 C16 176.0(3)
Rh2 P3 C15 C16 -56.7(3)
O3 P3 C18 C19 -171.5(3)
C15 P3 C18 C19 76.7(3)
Rh2 P3 C18 C19 -54.3(3)
O3 P3 C18 C20 -49.8(3)
C15 P3 C18 C20 -161.6(3)
Rh2 P3 C18 C20 67.4(3)
O4 P4 C21 C23 -162.0(3)
C24 P4 C21 C23 -57.5(4)
Rh2 P4 C21 C23 79.5(3)
O4 P4 C21 C22 74.4(3)
C24 P4 C21 C22 179.0(3)
Rh2 P4 C21 C22 -44.1(3)
O4 P4 C24 C26 -77.8(3)
C21 P4 C24 C26 -178.5(3)
Rh2 P4 C24 C26 48.5(3)
O4 P4 C24 C25 46.4(3)
C21 P4 C24 C25 -54.3(3)
Rh2 P4 C24 C25 172.7(2)
P4 Rh2 C27 C28 90.8(2)
P3 Rh2 C27 C28 -99.5(2)
I2 Rh2 C27 C28 170.4(5)
Rh2 C27 C28 C29 -114.9(4)
P4 Rh2 C28 C27 -88.2(2)
P3 Rh2 C28 C27 81.2(2)
I2 Rh2 C28 C27 -176.0(2)
C27 Rh2 C28 C29 118.9(4)
P4 Rh2 C28 C29 30.7(3)
P3 Rh2 C28 C29 -159.8(3)
I2 Rh2 C28 C29 -57.1(4)
C27 C28 C29 C30 37.1(6)
Rh2 C28 C29 C30 -49.5(5)
C27 C28 C29 C34 -136.4(4)
Rh2 C28 C29 C34 137.0(3)
P4 O4 C30 C31 -131.0(3)
P4 O4 C30 C29 50.1(5)
C34 C29 C30 C31 1.9(6)
C28 C29 C30 C31 -171.8(4)
C34 C29 C30 O4 -179.3(3)
C28 C29 C30 O4 6.9(6)
O4 C30 C31 C32 -177.4(4)
C29 C30 C31 C32 1.4(6)
C30 C31 C32 C33 -1.7(6)
C31 C32 C33 C34 -1.4(6)
C32 C33 C34 O1 178.7(4)
C32 C33 C34 C29 4.9(6)
P1 O1 C34 C33 64.3(5)
P1 O1 C34 C29 -121.7(3)
C30 C29 C34 C33 -5.1(6)
C28 C29 C34 C33 168.9(4)
C30 C29 C34 O1 -179.1(3)
C28 C29 C34 O1 -5.1(5)
O1 P1 C35 C36 66.6(3)
C38 P1 C35 C36 178.0(3)
Rh1 P1 C35 C36 -58.0(3)
O1 P1 C35 C37 -62.7(3)
C38 P1 C35 C37 48.7(4)
Rh1 P1 C35 C37 172.7(3)
O1 P1 C38 C39 161.9(3)
C35 P1 C38 C39 49.3(3)
Rh1 P1 C38 C39 -81.3(3)
O1 P1 C38 C40 -76.0(3)
C35 P1 C38 C40 171.4(3)
Rh1 P1 C38 C40 40.8(3)
